data_7114175
loop_
_publ_author_name
'Moorlag, Carolyn'
'Clot, Olivier'
'Wolf, Michael O.'
'Patrick, Brian O.'

_publ_section_title
;
 Switchable thiophene coordination in Ru(ii) bipyridyl
 phosphinoterthiophene complexesElectronic supplementary information (ESI)
 available: synthetic details and characterization data for all complexes.
 See http://www.rsc.org/suppdata/cc/b2/b209035j/
;
_journal_issue 24
_journal_name_full 'Chemical Communications'
_journal_page_first 3028
_journal_paper_doi 10.1039/b209035j
_journal_year 2002
_chemical_formula_sum 'C47 H38 F6 N4 O P2 Ru S3'
_chemical_formula_weight 1048.03
_space_group_IT_number 2
_symmetry_cell_setting triclinic
_symmetry_Int_Tables_number 2
_symmetry_space_group_name_Hall '-P 1'
_symmetry_space_group_name_H-M 'P -1'
_cell_angle_alpha 77.207(5)
_cell_angle_beta 79.517(5)
_cell_angle_gamma 88.763(6)
_cell_formula_units_Z 2
_cell_length_a 10.1989(3)
_cell_length_b 14.9169(5)
_cell_length_c 15.2939(3)
_cell_measurement_reflns_used 13692
_cell_measurement_temperature 173.2
_cell_measurement_theta_max 27.87
_cell_measurement_theta_min 2.18
_cell_volume 2230.70(12)
_computing_cell_refinement 'd*TREK (MSC, 1996-1998)'
_computing_data_collection 'd*TREK (MSC, 1996-1998)'
_computing_data_reduction 'd*TREK (MSC, 1996-1998)'
_computing_publication_material 'teXsan (MSC, 1992-1997)'
_computing_structure_refinement 'teXsan (MSC, 1992-1997)'
_computing_structure_solution
;
SIR97 (Altomare, et. al. 1998)
;
_diffrn_ambient_temperature 173.2
_diffrn_detector_area_resol_mean 11.76
_diffrn_measurement_device_type 'Rigaku/ADSC CCD'
_diffrn_measurement_method 'area detector'
_diffrn_orient_matrix_UB_11 0.00000
_diffrn_orient_matrix_UB_12 0.00000
_diffrn_orient_matrix_UB_13 0.00000
_diffrn_orient_matrix_UB_21 0.00000
_diffrn_orient_matrix_UB_22 0.00000
_diffrn_orient_matrix_UB_23 0.00000
_diffrn_orient_matrix_UB_31 0.00000
_diffrn_orient_matrix_UB_32 0.00000
_diffrn_orient_matrix_UB_33 0.00000
_diffrn_radiation_detector CCD
_diffrn_radiation_monochromator graphite
_diffrn_radiation_source 'X-ray tube'
_diffrn_radiation_type 'Mo K\a'
_diffrn_radiation_wavelength 0.7107
_diffrn_reflns_av_R_equivalents 0.04517
_diffrn_reflns_av_sigmaI/netI 0.090
_diffrn_reflns_limit_h_max 12
_diffrn_reflns_limit_h_min -11
_diffrn_reflns_limit_k_max 17
_diffrn_reflns_limit_k_min -18
_diffrn_reflns_limit_l_max 18
_diffrn_reflns_limit_l_min -18
_diffrn_reflns_number 20959
_diffrn_reflns_reduction_process 'Lp corrections applied'
_diffrn_reflns_theta_max 27.87
_diffrn_reflns_theta_min 2.18
_diffrn_standards_decay_% 0.00
_diffrn_standards_interval_count 0
_diffrn_standards_number 0
_exptl_absorpt_coefficient_mu 0.631
_exptl_absorpt_correction_T_max 1.000
_exptl_absorpt_correction_T_min 0.781
_exptl_absorpt_correction_type multi-scan
_exptl_crystal_colour red
_exptl_crystal_density_diffrn 1.560
_exptl_crystal_density_meas ?
_exptl_crystal_description platelet
_exptl_crystal_F_000 1064.00
_exptl_crystal_size_max 0.35
_exptl_crystal_size_mid 0.10
_exptl_crystal_size_min 0.03
_refine_diff_density_max 0.91
_refine_diff_density_min -0.73
_refine_ls_extinction_method none
_refine_ls_goodness_of_fit_all 1.004
_refine_ls_goodness_of_fit_ref 1.004
_refine_ls_hydrogen_treatment noref
_refine_ls_matrix_type full
_refine_ls_number_constraints 0
_refine_ls_number_parameters 577
_refine_ls_number_reflns 9173
_refine_ls_number_restraints 0
_refine_ls_R_factor_all 0.0627
_refine_ls_R_factor_gt 0.034
_refine_ls_shift/su_max 0.0030
_refine_ls_shift/su_mean 0.1170
_refine_ls_structure_factor_coef Fsqd
_refine_ls_weighting_details 'w = 1/[\s^2^(Fo^2^) + 0.00024|Fo|^2^]'
_refine_ls_weighting_scheme sigma
_refine_ls_wR_factor_all 0.0899
_refine_ls_wR_factor_ref 0.0899
_reflns_number_gt 6582
_reflns_number_total 9173
_reflns_threshold_expression I>3.00\s(I)
_cod_data_source_file b209035j.txt
_cod_data_source_block mw016/1b/CM35
_cod_depositor_comments
;
The following automatic conversions were performed:

'_exptl_crystal_density_meas' value 'not measured' was changed to '?'
- the value is perceived as not measured.

Automatic conversion script
Id: cif_fix_values 3008 2015-01-20 13:52:24Z robertas 
;
_cod_original_cell_volume 2230.7(1)
_cod_original_sg_symbol_H-M 'P -1       '
_cod_original_formula_sum 'C47 H38 F6 N4 O P2 S3 Ru '
_cod_database_code 7114175

loop_
_symmetry_equiv_pos_as_xyz
'   +x,   +y,   +z'
'   -x,   -y,   -z'

loop_
_atom_site_label
_atom_site_fract_x
_atom_site_fract_y
_atom_site_fract_z
_atom_site_U_iso_or_equiv
_atom_site_occupancy
_atom_site_adp_type
_atom_site_calc_flag
Ru(1) 0.89865(2) 0.17444(1) 0.72565(2) 0.00986(6) 1.000 Uani d
S(1) 0.77395(7) -0.02293(6) 1.01104(6) 0.0227(2) 1.000 Uani d
S(2) 0.54136(7) 0.11993(5) 1.03669(5) 0.0199(2) 1.000 Uani d
S(3) 0.33519(8) 0.37324(7) 1.06682(7) 0.0348(3) 1.000 Uani d
P(1) 0.79003(6) 0.28077(5) 0.79661(5) 0.0101(2) 1.000 Uani d
P(2) 0.52142(8) 0.20905(6) 0.45702(6) 0.0256(2) 1.000 Uani d
F(1) 0.6152(3) 0.2996(2) 0.4206(2) 0.0667(9) 1.000 Uani d
F(2) 0.4338(3) 0.1198(2) 0.4919(2) 0.073(1) 1.000 Uani d
F(3) 0.6293(2) 0.1641(2) 0.5158(2) 0.0527(8) 1.000 Uani d
F(4) 0.5993(3) 0.1709(2) 0.3736(2) 0.0639(9) 1.000 Uani d
F(5) 0.4190(3) 0.2545(2) 0.3957(2) 0.087(1) 1.000 Uani d
F(6) 0.4490(3) 0.2491(3) 0.5383(3) 0.107(1) 1.000 Uani d
O(1) 0.8600(2) 0.3107(2) 0.2368(2) 0.0424(8) 1.000 Uani d
N(1) 0.7331(2) 0.1063(2) 0.7071(2) 0.0137(6) 1.000 Uani d
N(2) 0.9875(2) 0.0713(2) 0.6610(2) 0.0142(6) 1.000 Uani d
N(3) 0.9620(2) 0.2640(2) 0.5944(2) 0.0136(6) 1.000 Uani d
N(4) 1.0786(2) 0.2278(2) 0.7376(2) 0.0127(6) 1.000 Uani d
C(1) 0.6037(3) 0.1243(2) 0.7332(2) 0.0189(8) 1.000 Uani d
C(2) 0.4993(3) 0.0688(2) 0.7296(2) 0.0270(9) 1.000 Uani d
C(3) 0.5269(3) -0.0092(3) 0.6965(3) 0.033(1) 1.000 Uani d
C(4) 0.6581(3) -0.0303(2) 0.6693(3) 0.0276(9) 1.000 Uani d
C(5) 0.7591(3) 0.0277(2) 0.6758(2) 0.0174(8) 1.000 Uani d
C(6) 0.9017(3) 0.0084(2) 0.6498(2) 0.0176(8) 1.000 Uani d
C(7) 0.9490(3) -0.0673(2) 0.6145(2) 0.0281(9) 1.000 Uani d
C(8) 1.0844(3) -0.0768(2) 0.5890(3) 0.031(1) 1.000 Uani d
C(9) 1.1716(3) -0.0098(2) 0.5961(2) 0.0250(9) 1.000 Uani d
C(10) 1.1198(3) 0.0630(2) 0.6329(2) 0.0196(8) 1.000 Uani d
C(11) 0.9026(3) 0.2736(2) 0.5211(2) 0.0181(8) 1.000 Uani d
C(12) 0.9594(3) 0.3236(3) 0.4352(2) 0.031(1) 1.000 Uani d
C(13) 1.0812(4) 0.3662(3) 0.4242(3) 0.041(1) 1.000 Uani d
C(14) 1.1455(3) 0.3562(3) 0.4979(2) 0.033(1) 1.000 Uani d
C(15) 1.0835(3) 0.3053(2) 0.5824(2) 0.0168(7) 1.000 Uani d
C(16) 1.1452(3) 0.2885(2) 0.6646(2) 0.0151(7) 1.000 Uani d
C(17) 1.2635(3) 0.3311(2) 0.6690(2) 0.0223(8) 1.000 Uani d
C(18) 1.3141(3) 0.3111(2) 0.7488(2) 0.0254(9) 1.000 Uani d
C(19) 1.2481(3) 0.2483(2) 0.8222(2) 0.0235(9) 1.000 Uani d
C(20) 1.1306(3) 0.2077(2) 0.8140(2) 0.0169(8) 1.000 Uani d
C(21) 0.8961(2) 0.3476(2) 0.8442(2) 0.0146(7) 1.000 Uani d
C(22) 0.9078(3) 0.3230(2) 0.9353(2) 0.0263(9) 1.000 Uani d
C(23) 0.9980(4) 0.3699(3) 0.9688(3) 0.041(1) 1.000 Uani d
C(24) 1.0762(3) 0.4410(3) 0.9108(3) 0.039(1) 1.000 Uani d
C(25) 1.0662(3) 0.4659(2) 0.8200(3) 0.030(1) 1.000 Uani d
C(26) 0.9768(3) 0.4189(2) 0.7865(2) 0.0193(8) 1.000 Uani d
C(27) 0.7014(2) 0.3735(2) 0.7312(2) 0.0143(7) 1.000 Uani d
C(28) 0.6623(3) 0.3616(2) 0.6518(2) 0.0172(7) 1.000 Uani d
C(29) 0.5940(3) 0.4306(2) 0.6015(2) 0.0243(8) 1.000 Uani d
C(30) 0.5628(3) 0.5102(2) 0.6308(3) 0.0284(9) 1.000 Uani d
C(31) 0.6005(3) 0.5231(2) 0.7100(2) 0.0256(9) 1.000 Uani d
C(32) 0.6700(3) 0.4554(2) 0.7598(2) 0.0186(8) 1.000 Uani d
C(33) 0.9111(3) -0.0605(2) 0.9464(2) 0.0248(9) 1.000 Uani d
C(34) 0.9486(3) -0.0006(2) 0.8657(2) 0.0180(8) 1.000 Uani d
C(35) 0.8698(2) 0.0799(2) 0.8498(2) 0.0132(7) 1.000 Uani d
C(36) 0.7691(3) 0.0760(2) 0.9256(2) 0.0149(7) 1.000 Uani d
C(37) 0.6701(2) 0.1438(2) 0.9426(2) 0.0134(7) 1.000 Uani d
C(38) 0.6637(2) 0.2334(2) 0.8945(2) 0.0137(7) 1.000 Uani d
C(39) 0.5550(3) 0.2821(2) 0.9347(2) 0.0164(7) 1.000 Uani d
C(40) 0.4803(3) 0.2307(2) 1.0123(2) 0.0175(8) 1.000 Uani d
C(41) 0.3660(3) 0.2581(2) 1.0719(2) 0.0212(8) 1.000 Uani d
C(42) 0.2732(3) 0.2046(3) 1.1368(2) 0.0296(9) 1.000 Uani d
C(43) 0.1764(3) 0.2574(3) 1.1815(3) 0.037(1) 1.000 Uani d
C(44) 0.1969(3) 0.3484(3) 1.1507(3) 0.036(1) 1.000 Uani d
C(45) 0.7812(3) 0.2772(2) 0.2015(2) 0.0278(9) 1.000 Uani d
C(46) 0.6630(4) 0.3287(3) 0.1733(3) 0.048(1) 1.000 Uani d
C(47) 0.8004(4) 0.1834(3) 0.1831(3) 0.041(1) 1.000 Uani d
H(1) 0.5822 0.1802 0.7564 0.022 1.000 Uiso c
H(2) 0.4071 0.0852 0.7500 0.032 1.000 Uiso c
H(3) 0.4543 -0.0494 0.6923 0.040 1.000 Uiso c
H(4) 0.6802 -0.0855 0.6451 0.033 1.000 Uiso c
H(5) 0.8866 -0.1131 0.6079 0.034 1.000 Uiso c
H(6) 1.1188 -0.1307 0.5660 0.036 1.000 Uiso c
H(7) 1.2679 -0.0143 0.5757 0.030 1.000 Uiso c
H(8) 1.1811 0.1102 0.6387 0.024 1.000 Uiso c
H(9) 0.8151 0.2438 0.5286 0.021 1.000 Uiso c
H(10) 0.9133 0.3289 0.3835 0.037 1.000 Uiso c
H(11) 1.1225 0.4030 0.3645 0.049 1.000 Uiso c
H(12) 1.2332 0.3851 0.4908 0.040 1.000 Uiso c
H(13) 1.3106 0.3753 0.6157 0.026 1.000 Uiso c
H(14) 1.3967 0.3412 0.7528 0.030 1.000 Uiso c
H(15) 1.2826 0.2326 0.8793 0.028 1.000 Uiso c
H(16) 1.0840 0.1624 0.8667 0.020 1.000 Uiso c
H(17) 0.8525 0.2726 0.9765 0.032 1.000 Uiso c
H(18) 1.0055 0.3524 1.0332 0.048 1.000 Uiso c
H(19) 1.1392 0.4739 0.9344 0.047 1.000 Uiso c
H(20) 1.1215 0.5165 0.7792 0.035 1.000 Uiso c
H(21) 0.9703 0.4361 0.7219 0.023 1.000 Uiso c
H(22) 0.6825 0.3043 0.6313 0.020 1.000 Uiso c
H(23) 0.5690 0.4222 0.5450 0.029 1.000 Uiso c
H(24) 0.5137 0.5580 0.5958 0.034 1.000 Uiso c
H(25) 0.5781 0.5802 0.7305 0.031 1.000 Uiso c
H(26) 0.6970 0.4650 0.8154 0.022 1.000 Uiso c
H(27) 0.9562 -0.1183 0.9655 0.030 1.000 Uiso c
H(28) 1.0253 -0.0116 0.8210 0.022 1.000 Uiso c
H(29) 0.5359 0.3463 0.9090 0.019 1.000 Uiso c
H(30) 0.2729 0.1373 1.1510 0.035 1.000 Uiso c
H(31) 0.1026 0.2300 1.2302 0.043 1.000 Uiso c
H(32) 0.1395 0.3951 1.1734 0.043 1.000 Uiso c
H(33) 0.6935 0.3856 0.1281 0.057 1.000 Uiso c
H(34) 0.6119 0.2908 0.1464 0.057 1.000 Uiso c
H(35) 0.6064 0.3446 0.2266 0.057 1.000 Uiso c
H(36) 0.7997 0.1383 0.2405 0.048 1.000 Uiso c
H(37) 0.7278 0.1686 0.1541 0.048 1.000 Uiso c
H(38) 0.8859 0.1815 0.1422 0.048 1.000 Uiso c

loop_
_atom_site_aniso_label
_atom_site_aniso_U_11
_atom_site_aniso_U_22
_atom_site_aniso_U_33
_atom_site_aniso_U_12
_atom_site_aniso_U_13
_atom_site_aniso_U_23
Ru(1) 0.0113(1) 0.0083(1) 0.0101(1) -0.00010(7) -0.00164(7) -0.00254(8)
S(1) 0.0268(4) 0.0177(4) 0.0184(4) 0.0016(3) -0.0022(3) 0.0050(3)
S(2) 0.0168(3) 0.0214(4) 0.0162(4) -0.0010(3) 0.0027(3) 0.0023(3)
S(3) 0.0287(4) 0.0333(5) 0.0415(6) 0.0056(3) 0.0038(4) -0.0153(4)
P(1) 0.0116(3) 0.0088(4) 0.0097(4) 0.0004(2) -0.0012(2) -0.0020(3)
P(2) 0.0271(4) 0.0262(5) 0.0270(5) 0.0064(3) -0.0073(3) -0.0120(4)
F(1) 0.077(2) 0.030(1) 0.090(2) -0.010(1) -0.018(2) -0.004(1)
F(2) 0.069(2) 0.075(2) 0.066(2) -0.047(1) -0.022(1) 0.013(2)
F(3) 0.040(1) 0.063(2) 0.052(2) -0.007(1) -0.023(1) 0.006(1)
F(4) 0.089(2) 0.058(2) 0.045(2) 0.007(1) 0.005(1) -0.027(1)
F(5) 0.066(2) 0.092(2) 0.101(3) 0.025(2) -0.051(2) 0.006(2)
F(6) 0.090(2) 0.151(4) 0.099(3) 0.034(2) 0.011(2) -0.093(3)
O(1) 0.032(1) 0.049(2) 0.050(2) -0.007(1) -0.005(1) -0.018(1)
N(1) 0.020(1) 0.012(1) 0.010(1) -0.0033(9) -0.0037(9) -0.002(1)
N(2) 0.022(1) 0.012(1) 0.008(1) 0.0009(9) -0.0012(9) -0.002(1)
N(3) 0.014(1) 0.013(1) 0.013(1) 0.0005(8) 0.0002(8) -0.004(1)
N(4) 0.014(1) 0.011(1) 0.013(1) 0.0026(8) -0.0006(8) -0.004(1)
C(1) 0.020(1) 0.019(2) 0.019(2) -0.001(1) -0.005(1) -0.005(1)
C(2) 0.021(2) 0.031(2) 0.029(2) -0.007(1) -0.006(1) -0.004(2)
C(3) 0.032(2) 0.031(2) 0.038(2) -0.018(1) -0.011(1) -0.006(2)
C(4) 0.039(2) 0.017(2) 0.032(2) -0.006(1) -0.014(1) -0.010(1)
C(5) 0.024(1) 0.015(2) 0.014(2) -0.003(1) -0.007(1) -0.002(1)
C(6) 0.031(2) 0.011(1) 0.011(2) 0.002(1) -0.004(1) -0.003(1)
C(7) 0.043(2) 0.016(2) 0.028(2) 0.002(1) -0.007(1) -0.010(1)
C(8) 0.045(2) 0.020(2) 0.028(2) 0.012(1) -0.004(1) -0.013(2)
C(9) 0.030(2) 0.020(2) 0.023(2) 0.009(1) 0.000(1) -0.006(1)
C(10) 0.023(1) 0.017(2) 0.018(2) 0.003(1) -0.001(1) -0.004(1)
C(11) 0.019(1) 0.021(2) 0.015(2) 0.000(1) -0.004(1) -0.005(1)
C(12) 0.039(2) 0.036(2) 0.016(2) -0.004(1) -0.007(1) 0.001(2)
C(13) 0.048(2) 0.051(3) 0.016(2) -0.017(2) -0.002(2) 0.011(2)
C(14) 0.029(2) 0.043(2) 0.022(2) -0.014(1) -0.001(1) 0.004(2)
C(15) 0.018(1) 0.017(2) 0.014(2) -0.002(1) 0.000(1) -0.002(1)
C(16) 0.013(1) 0.015(1) 0.018(2) 0.001(1) 0.000(1) -0.007(1)
C(17) 0.013(1) 0.027(2) 0.027(2) -0.006(1) 0.001(1) -0.008(1)
C(18) 0.015(1) 0.030(2) 0.034(2) -0.003(1) -0.007(1) -0.012(2)
C(19) 0.020(1) 0.029(2) 0.026(2) 0.000(1) -0.011(1) -0.008(1)
C(20) 0.019(1) 0.017(2) 0.016(2) 0.001(1) -0.007(1) -0.005(1)
C(21) 0.012(1) 0.015(1) 0.018(2) 0.002(1) -0.001(1) -0.008(1)
C(22) 0.025(2) 0.037(2) 0.020(2) -0.005(1) -0.003(1) -0.013(2)
C(23) 0.039(2) 0.066(3) 0.026(2) -0.004(2) -0.011(2) -0.027(2)
C(24) 0.029(2) 0.045(2) 0.055(3) -0.007(2) -0.010(2) -0.034(2)
C(25) 0.020(2) 0.020(2) 0.052(3) -0.006(1) -0.004(1) -0.015(2)
C(26) 0.018(1) 0.012(2) 0.029(2) 0.002(1) -0.005(1) -0.009(1)
C(27) 0.011(1) 0.013(1) 0.016(2) 0.001(1) 0.000(1) 0.000(1)
C(28) 0.015(1) 0.017(2) 0.018(2) 0.001(1) -0.002(1) -0.002(1)
C(29) 0.021(1) 0.030(2) 0.020(2) 0.000(1) -0.008(1) 0.003(1)
C(30) 0.021(2) 0.024(2) 0.034(2) 0.005(1) -0.008(1) 0.009(2)
C(31) 0.025(2) 0.014(2) 0.035(2) 0.007(1) -0.001(1) -0.002(1)
C(32) 0.019(1) 0.014(2) 0.021(2) 0.002(1) -0.002(1) -0.002(1)
C(33) 0.032(2) 0.016(2) 0.025(2) 0.009(1) -0.007(1) -0.002(1)
C(34) 0.023(1) 0.013(2) 0.018(2) 0.005(1) -0.004(1) -0.002(1)
C(35) 0.015(1) 0.007(1) 0.019(2) -0.0009(9) -0.006(1) -0.003(1)
C(36) 0.018(1) 0.009(1) 0.017(2) -0.001(1) -0.006(1) 0.001(1)
C(37) 0.011(1) 0.017(2) 0.011(1) -0.002(1) -0.0012(9) -0.003(1)
C(38) 0.014(1) 0.016(1) 0.011(1) -0.001(1) -0.002(1) -0.003(1)
C(39) 0.016(1) 0.016(2) 0.017(2) 0.002(1) -0.002(1) -0.003(1)
C(40) 0.015(1) 0.021(2) 0.017(2) 0.001(1) -0.003(1) -0.006(1)
C(41) 0.018(1) 0.032(2) 0.014(2) 0.001(1) -0.003(1) -0.006(1)
C(42) 0.025(2) 0.040(2) 0.019(2) 0.003(1) 0.005(1) -0.004(2)
C(43) 0.019(2) 0.061(3) 0.028(2) 0.003(2) 0.005(1) -0.012(2)
C(44) 0.023(2) 0.060(3) 0.028(2) 0.012(2) 0.000(1) -0.022(2)
C(45) 0.027(2) 0.032(2) 0.021(2) -0.001(1) 0.003(1) -0.003(2)
C(46) 0.038(2) 0.054(3) 0.052(3) 0.014(2) -0.011(2) -0.008(2)
C(47) 0.052(2) 0.037(2) 0.034(2) 0.004(2) -0.007(2) -0.010(2)

loop_
_atom_type_symbol
_atom_type_oxidation_number
_atom_type_number_in_cell
_atom_type_scat_dispersion_real
_atom_type_scat_dispersion_imag
_atom_type_scat_source
C 0 94 0.002 0.002
;International Tables for Crystallography
(1992, Vol. C, Tables 4.2.6.8 and 6.1.1.1)
;
H 0 76 0.000 0.000
;International Tables for Crystallography
(1992, Vol. C, Table 6.1.1.2)
;
N 0 8 0.004 0.003
;International Tables for Crystallography
(1992, Vol. C, Tables 4.2.6.8 and 6.1.1.1)
;
F 0 12 0.014 0.010
;International Tables for Crystallography
(1992, Vol. C, Tables 4.2.6.8 and 6.1.1.1)
;
P 0 4 0.090 0.095
;International Tables for Crystallography
(1992, Vol. C, Tables 4.2.6.8 and 6.1.1.1)
;
S 0 6 0.110 0.124
;International Tables for Crystallography
(1992, Vol. C, Tables 4.2.6.8 and 6.1.1.1)
;
Ru 0 2 -1.420 0.836
;International Tables for Crystallography
(1992, Vol. C, Tables 4.2.6.8 and 6.1.1.1)
;
O 0 2 0.008 0.006
;International Tables for Crystallography
(1992, Vol. C, Tables 4.2.6.8 and 6.1.1.1)
;

loop_
_geom_angle_atom_site_label_1
_geom_angle_atom_site_label_2
_geom_angle_atom_site_label_3
_geom_angle
_geom_angle_publ_flag
P(1) Ru(1) N(1) 98.55(7) yes
P(1) Ru(1) N(2) 176.29(6) yes
P(1) Ru(1) N(3) 97.51(6) yes
P(1) Ru(1) N(4) 89.36(6) yes
P(1) Ru(1) C(35) 89.28(8) yes
N(1) Ru(1) N(2) 77.81(9) yes
N(1) Ru(1) N(3) 102.80(9) yes
N(1) Ru(1) N(4) 172.01(9) yes
N(1) Ru(1) C(35) 82.8(1) yes
N(2) Ru(1) N(3) 84.10(9) yes
N(2) Ru(1) N(4) 94.26(9) yes
N(2) Ru(1) C(35) 89.5(1) yes
N(3) Ru(1) N(4) 77.04(9) yes
N(3) Ru(1) C(35) 170.39(9) yes
N(4) Ru(1) C(35) 96.3(1) yes
C(33) S(1) C(36) 90.9(1) yes
C(37) S(2) C(40) 92.5(1) yes
C(41) S(3) C(44) 91.9(2) yes
Ru(1) P(1) C(21) 114.84(8) yes
Ru(1) P(1) C(27) 119.3(1) yes
Ru(1) P(1) C(38) 114.5(1) yes
C(21) P(1) C(27) 100.7(1) yes
C(21) P(1) C(38) 102.4(1) yes
C(27) P(1) C(38) 102.7(1) yes
F(1) P(2) F(2) 178.5(2) yes
F(1) P(2) F(3) 88.6(1) yes
F(1) P(2) F(4) 87.8(2) yes
F(1) P(2) F(5) 90.0(2) yes
F(1) P(2) F(6) 90.2(2) yes
F(2) P(2) F(3) 90.3(1) yes
F(2) P(2) F(4) 91.2(2) yes
F(2) P(2) F(5) 91.0(2) yes
F(2) P(2) F(6) 90.8(2) yes
F(3) P(2) F(4) 89.2(2) yes
F(3) P(2) F(5) 177.9(2) yes
F(3) P(2) F(6) 90.2(2) yes
F(4) P(2) F(5) 89.1(2) yes
F(4) P(2) F(6) 177.9(2) yes
F(5) P(2) F(6) 91.5(2) yes
Ru(1) N(1) C(1) 127.3(2) yes
Ru(1) N(1) C(5) 115.7(2) yes
C(1) N(1) C(5) 116.5(2) yes
Ru(1) N(2) C(6) 115.3(2) yes
Ru(1) N(2) C(10) 125.4(2) yes
C(6) N(2) C(10) 119.3(2) yes
Ru(1) N(3) C(11) 126.7(2) yes
Ru(1) N(3) C(15) 115.0(2) yes
C(11) N(3) C(15) 117.7(2) yes
Ru(1) N(4) C(16) 117.7(2) yes
Ru(1) N(4) C(20) 123.9(2) yes
C(16) N(4) C(20) 118.4(2) yes
N(1) C(1) C(2) 124.0(3) yes
N(1) C(1) H(1) 118.1 no
C(2) C(1) H(1) 117.9 no
C(1) C(2) C(3) 118.9(3) yes
C(1) C(2) H(2) 120.3 no
C(3) C(2) H(2) 120.7 no
C(2) C(3) C(4) 118.9(3) yes
C(2) C(3) H(3) 120.5 no
C(4) C(3) H(3) 120.5 no
C(3) C(4) C(5) 119.5(3) yes
C(3) C(4) H(4) 120.4 no
C(5) C(4) H(4) 120.1 no
N(1) C(5) C(4) 122.2(3) yes
N(1) C(5) C(6) 115.4(2) yes
C(4) C(5) C(6) 122.4(3) yes
N(2) C(6) C(5) 115.0(2) yes
N(2) C(6) C(7) 120.8(3) yes
C(5) C(6) C(7) 124.2(3) yes
C(6) C(7) C(8) 119.4(3) yes
C(6) C(7) H(5) 120.3 no
C(8) C(7) H(5) 120.3 no
C(7) C(8) C(9) 119.7(3) yes
C(7) C(8) H(6) 120.1 no
C(9) C(8) H(6) 120.3 no
C(8) C(9) C(10) 118.6(3) yes
C(8) C(9) H(7) 120.6 no
C(10) C(9) H(7) 120.9 no
N(2) C(10) C(9) 122.2(3) yes
N(2) C(10) H(8) 118.9 no
C(9) C(10) H(8) 118.9 no
N(3) C(11) C(12) 123.1(3) yes
N(3) C(11) H(9) 118.6 no
C(12) C(11) H(9) 118.3 no
C(11) C(12) C(13) 118.7(3) yes
C(11) C(12) H(10) 120.8 no
C(13) C(12) H(10) 120.5 no
C(12) C(13) C(14) 119.4(3) yes
C(12) C(13) H(11) 120.2 no
C(14) C(13) H(11) 120.3 no
C(13) C(14) C(15) 119.2(3) yes
C(13) C(14) H(12) 120.4 no
C(15) C(14) H(12) 120.4 no
N(3) C(15) C(14) 121.8(3) yes
N(3) C(15) C(16) 114.7(2) yes
C(14) C(15) C(16) 123.4(3) yes
N(4) C(16) C(15) 115.3(2) yes
N(4) C(16) C(17) 121.0(3) yes
C(15) C(16) C(17) 123.7(3) yes
C(16) C(17) C(18) 119.7(3) yes
C(16) C(17) H(13) 120.2 no
C(18) C(17) H(13) 120.1 no
C(17) C(18) C(19) 119.3(3) yes
C(17) C(18) H(14) 120.4 no
C(19) C(18) H(14) 120.3 no
C(18) C(19) C(20) 118.5(3) yes
C(18) C(19) H(15) 120.7 no
C(20) C(19) H(15) 120.7 no
N(4) C(20) C(19) 123.0(3) yes
N(4) C(20) H(16) 118.7 no
C(19) C(20) H(16) 118.3 no
P(1) C(21) C(22) 121.1(2) yes
P(1) C(21) C(26) 119.7(2) yes
C(22) C(21) C(26) 118.9(3) yes
C(21) C(22) C(23) 120.4(3) yes
C(21) C(22) H(17) 119.8 no
C(23) C(22) H(17) 119.8 no
C(22) C(23) C(24) 119.9(4) yes
C(22) C(23) H(18) 120.0 no
C(24) C(23) H(18) 120.1 no
C(23) C(24) C(25) 120.4(3) yes
C(23) C(24) H(19) 119.8 no
C(25) C(24) H(19) 119.8 no
C(24) C(25) C(26) 119.7(3) yes
C(24) C(25) H(20) 120.2 no
C(26) C(25) H(20) 120.1 no
C(21) C(26) C(25) 120.7(3) yes
C(21) C(26) H(21) 119.5 no
C(25) C(26) H(21) 119.8 no
P(1) C(27) C(28) 119.4(2) yes
P(1) C(27) C(32) 121.9(2) yes
C(28) C(27) C(32) 118.8(3) yes
C(27) C(28) C(29) 120.4(3) yes
C(27) C(28) H(22) 119.8 no
C(29) C(28) H(22) 119.8 no
C(28) C(29) C(30) 120.2(3) yes
C(28) C(29) H(23) 119.8 no
C(30) C(29) H(23) 120.0 no
C(29) C(30) C(31) 120.1(3) yes
C(29) C(30) H(24) 119.9 no
C(31) C(30) H(24) 119.9 no
C(30) C(31) C(32) 120.1(3) yes
C(30) C(31) H(25) 119.8 no
C(32) C(31) H(25) 120.2 no
C(27) C(32) C(31) 120.4(3) yes
C(27) C(32) H(26) 119.8 no
C(31) C(32) H(26) 119.8 no
S(1) C(33) C(34) 111.5(2) yes
S(1) C(33) H(27) 124.4 no
C(34) C(33) H(27) 124.1 no
C(33) C(34) C(35) 116.1(3) yes
C(33) C(34) H(28) 121.9 no
C(35) C(34) H(28) 122.0 no
Ru(1) C(35) C(34) 122.3(2) yes
Ru(1) C(35) C(36) 128.8(2) yes
C(34) C(35) C(36) 108.5(3) yes
S(1) C(36) C(35) 113.0(2) yes
S(1) C(36) C(37) 118.4(2) yes
C(35) C(36) C(37) 128.5(3) yes
S(2) C(37) C(36) 121.0(2) yes
S(2) C(37) C(38) 110.6(2) yes
C(36) C(37) C(38) 128.4(2) yes
P(1) C(38) C(37) 121.0(2) yes
P(1) C(38) C(39) 126.2(2) yes
C(37) C(38) C(39) 112.7(2) yes
C(38) C(39) C(40) 113.6(3) yes
C(38) C(39) H(29) 123.2 no
C(40) C(39) H(29) 123.2 no
S(2) C(40) C(39) 110.6(2) yes
S(2) C(40) C(41) 120.7(2) yes
C(39) C(40) C(41) 128.7(3) yes
S(3) C(41) C(40) 120.0(2) yes
S(3) C(41) C(42) 110.7(2) yes
C(40) C(41) C(42) 129.3(3) yes
C(41) C(42) C(43) 112.5(3) yes
C(41) C(42) H(30) 123.8 no
C(43) C(42) H(30) 123.7 no
C(42) C(43) C(44) 113.2(3) yes
C(42) C(43) H(31) 123.3 no
C(44) C(43) H(31) 123.5 no
S(3) C(44) C(43) 111.7(3) yes
S(3) C(44) H(32) 124.1 no
C(43) C(44) H(32) 124.2 no
O(1) C(45) C(46) 121.7(4) yes
O(1) C(45) C(47) 121.1(3) yes
C(46) C(45) C(47) 117.3(3) yes
C(45) C(46) H(33) 109.3 no
C(45) C(46) H(34) 109.7 no
C(45) C(46) H(35) 109.7 no
H(33) C(46) H(34) 109.4 no
H(33) C(46) H(35) 109.1 no
H(34) C(46) H(35) 109.7 no
C(45) C(47) H(36) 109.7 no
C(45) C(47) H(37) 109.3 no
C(45) C(47) H(38) 109.5 no
H(36) C(47) H(37) 109.4 no
H(36) C(47) H(38) 109.6 no
H(37) C(47) H(38) 109.4 no

loop_
_geom_bond_atom_site_label_1
_geom_bond_atom_site_label_2
_geom_bond_distance
_geom_bond_publ_flag
Ru(1) P(1) 2.2737(7) yes
Ru(1) N(1) 2.083(2) yes
Ru(1) N(2) 2.110(2) yes
Ru(1) N(3) 2.147(2) yes
Ru(1) N(4) 2.069(2) yes
Ru(1) C(35) 2.076(3) yes
S(1) C(33) 1.719(3) yes
S(1) C(36) 1.747(3) yes
S(2) C(37) 1.739(3) yes
S(2) C(40) 1.739(3) yes
S(3) C(41) 1.727(3) yes
S(3) C(44) 1.711(4) yes
P(1) C(21) 1.830(3) yes
P(1) C(27) 1.842(3) yes
P(1) C(38) 1.809(3) yes
P(2) F(1) 1.606(3) yes
P(2) F(2) 1.556(2) yes
P(2) F(3) 1.591(2) yes
P(2) F(4) 1.587(2) yes
P(2) F(5) 1.574(3) yes
P(2) F(6) 1.557(3) yes
O(1) C(45) 1.218(4) yes
N(1) C(1) 1.348(4) yes
N(1) C(5) 1.365(4) yes
N(2) C(6) 1.355(4) yes
N(2) C(10) 1.352(4) yes
N(3) C(11) 1.348(4) yes
N(3) C(15) 1.360(3) yes
N(4) C(16) 1.353(4) yes
N(4) C(20) 1.342(4) yes
C(1) C(2) 1.378(4) yes
C(1) H(1) 0.98 no
C(2) C(3) 1.372(5) yes
C(2) H(2) 0.98 no
C(3) C(4) 1.379(5) yes
C(3) H(3) 0.98 no
C(4) C(5) 1.390(4) yes
C(4) H(4) 0.98 no
C(5) C(6) 1.476(4) yes
C(6) C(7) 1.397(4) yes
C(7) C(8) 1.378(5) yes
C(7) H(5) 0.98 no
C(8) C(9) 1.387(5) yes
C(8) H(6) 0.98 no
C(9) C(10) 1.383(4) yes
C(9) H(7) 0.98 no
C(10) H(8) 0.98 no
C(11) C(12) 1.387(4) yes
C(11) H(9) 0.98 no
C(12) C(13) 1.374(5) yes
C(12) H(10) 0.98 no
C(13) C(14) 1.383(5) yes
C(13) H(11) 0.98 no
C(14) C(15) 1.391(4) yes
C(14) H(12) 0.98 no
C(15) C(16) 1.477(4) yes
C(16) C(17) 1.396(4) yes
C(17) C(18) 1.380(5) yes
C(17) H(13) 0.98 no
C(18) C(19) 1.370(5) yes
C(18) H(14) 0.98 no
C(19) C(20) 1.392(4) yes
C(19) H(15) 0.98 no
C(20) H(16) 0.98 no
C(21) C(22) 1.387(4) yes
C(21) C(26) 1.394(4) yes
C(22) C(23) 1.398(4) yes
C(22) H(17) 0.98 no
C(23) C(24) 1.382(6) yes
C(23) H(18) 0.98 no
C(24) C(25) 1.378(6) yes
C(24) H(19) 0.98 no
C(25) C(26) 1.394(4) yes
C(25) H(20) 0.98 no
C(26) H(21) 0.98 no
C(27) C(28) 1.393(4) yes
C(27) C(32) 1.397(4) yes
C(28) C(29) 1.397(4) yes
C(28) H(22) 0.98 no
C(29) C(30) 1.370(5) yes
C(29) H(23) 0.98 no
C(30) C(31) 1.389(5) yes
C(30) H(24) 0.98 no
C(31) C(32) 1.388(4) yes
C(31) H(25) 0.98 no
C(32) H(26) 0.98 no
C(33) C(34) 1.350(4) yes
C(33) H(27) 0.98 no
C(34) C(35) 1.431(4) yes
C(34) H(28) 0.98 no
C(35) C(36) 1.394(4) yes
C(36) C(37) 1.445(4) yes
C(37) C(38) 1.381(4) yes
C(38) C(39) 1.432(4) yes
C(39) C(40) 1.367(4) yes
C(39) H(29) 0.98 no
C(40) C(41) 1.454(4) yes
C(41) C(42) 1.363(4) yes
C(42) C(43) 1.422(5) yes
C(42) H(30) 0.98 no
C(43) C(44) 1.342(6) yes
C(43) H(31) 0.98 no
C(44) H(32) 0.98 no
C(45) C(46) 1.494(5) yes
C(45) C(47) 1.490(5) yes
C(46) H(33) 0.98 no
C(46) H(34) 0.98 no
C(46) H(35) 0.98 no
C(47) H(36) 0.98 no
C(47) H(37) 0.98 no
C(47) H(38) 0.98 no

loop_
_geom_contact_atom_site_label_1
_geom_contact_atom_site_label_2
_geom_contact_distance
_geom_contact_site_symmetry_2
_geom_contact_publ_flag
F(1) C(30) 3.357(4) 2_666 no
F(1) O(1) 3.380(4) . no
F(1) C(11) 3.526(4) . no
F(1) C(45) 3.553(5) . no
F(1) C(12) 3.588(4) . no
F(2) C(9) 3.276(4) 1_455 no
F(2) C(4) 3.331(4) 2_656 no
F(2) C(10) 3.524(4) 1_455 no
F(2) C(3) 3.567(5) . no
F(2) C(3) 3.584(5) 2_656 no
F(3) C(1) 3.207(4) . no
F(3) N(1) 3.224(3) . no
F(3) C(5) 3.277(4) . no
F(3) C(11) 3.283(4) . no
F(3) C(2) 3.304(4) . no
F(3) C(4) 3.347(4) . no
F(3) C(3) 3.363(4) . no
F(3) C(8) 3.442(4) 2_756 no
F(3) C(9) 3.553(4) 2_756 no
F(4) C(45) 3.063(4) . no
F(4) C(47) 3.214(5) . no
F(4) C(3) 3.226(4) 2_656 no
F(4) C(9) 3.333(4) 2_756 no
F(4) C(46) 3.390(5) . no
F(4) O(1) 3.475(4) . no
F(4) C(8) 3.580(4) 2_756 no
F(5) C(31) 3.373(4) 2_666 no
F(5) C(14) 3.437(5) 1_455 no
F(5) C(30) 3.449(5) 2_666 no
F(6) C(17) 2.946(4) 1_455 no
F(6) C(16) 3.453(4) 1_455 no
F(6) C(29) 3.507(5) . no
F(6) C(14) 3.545(5) 1_455 no
F(6) C(18) 3.572(4) 1_455 no
O(1) C(43) 3.310(4) 1_654 no
O(1) C(25) 3.319(4) 2_766 no
O(1) C(12) 3.414(4) . no
O(1) C(44) 3.459(4) 1_654 no
C(6) C(8) 3.546(5) 2_756 no
C(7) C(8) 3.438(5) 2_756 no
C(7) C(9) 3.599(5) 2_756 no
C(17) C(29) 3.591(4) 1_655 no
C(18) C(29) 3.536(4) 1_655 no
C(33) C(33) 3.430(7) 2_757 no
C(33) C(42) 3.468(5) 2_657 no

loop_
_geom_torsion_atom_site_label_1
_geom_torsion_atom_site_label_2
_geom_torsion_atom_site_label_3
_geom_torsion_atom_site_label_4
_geom_torsion
_geom_torsion_publ_flag
Ru(1) P(1) C(21) C(22) -96.4(2) no
Ru(1) P(1) C(21) C(26) 77.2(2) no
Ru(1) P(1) C(27) C(28) 21.9(2) no
Ru(1) P(1) C(27) C(32) -159.2(2) no
Ru(1) P(1) C(38) C(37) 24.8(3) no
Ru(1) P(1) C(38) C(39) -159.8(2) no
Ru(1) N(1) C(1) C(2) -171.0(2) no
Ru(1) N(1) C(5) C(4) 173.0(2) no
Ru(1) N(1) C(5) C(6) -6.7(3) no
Ru(1) N(2) C(6) C(5) 6.3(3) no
Ru(1) N(2) C(6) C(7) -174.9(2) no
Ru(1) N(2) C(10) C(9) 175.8(2) no
Ru(1) N(3) C(11) C(12) -171.0(2) no
Ru(1) N(3) C(15) C(14) 172.1(3) no
Ru(1) N(3) C(15) C(16) -5.6(3) no
Ru(1) N(4) C(16) C(15) -3.4(3) no
Ru(1) N(4) C(16) C(17) 176.5(2) no
Ru(1) N(4) C(20) C(19) -176.3(2) no
Ru(1) C(35) C(34) C(33) -174.0(2) no
Ru(1) C(35) C(36) S(1) 173.5(1) no
Ru(1) C(35) C(36) C(37) -10.0(4) no
S(1) C(33) C(34) C(35) 0.0(4) no
S(1) C(36) C(35) C(34) -0.1(3) no
S(1) C(36) C(37) S(2) -10.7(3) no
S(1) C(36) C(37) C(38) 165.9(2) no
S(2) C(37) C(36) C(35) 172.9(2) no
S(2) C(37) C(38) P(1) 176.4(1) no
S(2) C(37) C(38) C(39) 0.4(3) no
S(2) C(40) C(39) C(38) -0.9(3) no
S(2) C(40) C(41) S(3) 161.6(2) no
S(2) C(40) C(41) C(42) -17.2(5) no
S(3) C(41) C(40) C(39) -17.3(4) no
S(3) C(41) C(42) C(43) 0.7(4) no
S(3) C(44) C(43) C(42) -0.4(4) no
P(1) Ru(1) N(1) C(1) -0.8(3) no
P(1) Ru(1) N(1) C(5) -171.7(2) no
P(1) Ru(1) N(2) C(6) 4(1) no
P(1) Ru(1) N(2) C(10) -174.4(9) no
P(1) Ru(1) N(3) C(11) -98.4(2) no
P(1) Ru(1) N(3) C(15) 90.6(2) no
P(1) Ru(1) N(4) C(16) -97.6(2) no
P(1) Ru(1) N(4) C(20) 80.4(2) no
P(1) Ru(1) C(35) C(34) -160.4(2) no
P(1) Ru(1) C(35) C(36) 26.9(2) no
P(1) C(21) C(22) C(23) 174.4(3) no
P(1) C(21) C(26) C(25) -174.9(2) no
P(1) C(27) C(28) C(29) 179.4(2) no
P(1) C(27) C(32) C(31) -178.5(2) no
P(1) C(38) C(37) C(36) -0.5(4) no
P(1) C(38) C(39) C(40) -175.5(2) no
N(1) Ru(1) P(1) C(21) 170.5(1) no
N(1) Ru(1) P(1) C(27) -69.8(1) no
N(1) Ru(1) P(1) C(38) 52.4(1) no
N(1) Ru(1) N(2) C(6) -7.5(2) no
N(1) Ru(1) N(2) C(10) 174.2(3) no
N(1) Ru(1) N(3) C(11) 2.2(2) no
N(1) Ru(1) N(3) C(15) -168.8(2) no
N(1) Ru(1) N(4) C(16) 90.1(7) no
N(1) Ru(1) N(4) C(20) -91.9(7) no
N(1) Ru(1) C(35) C(34) 100.9(2) no
N(1) Ru(1) C(35) C(36) -71.8(2) no
N(1) C(1) C(2) C(3) -1.0(5) no
N(1) C(5) C(4) C(3) -1.0(5) no
N(1) C(5) C(6) N(2) 0.2(4) no
N(1) C(5) C(6) C(7) -178.6(3) no
N(2) Ru(1) P(1) C(21) 159(1) no
N(2) Ru(1) P(1) C(27) -81(1) no
N(2) Ru(1) P(1) C(38) 41(1) no
N(2) Ru(1) N(1) C(1) 178.4(3) no
N(2) Ru(1) N(1) C(5) 7.6(2) no
N(2) Ru(1) N(3) C(11) 78.3(2) no
N(2) Ru(1) N(3) C(15) -92.7(2) no
N(2) Ru(1) N(4) C(16) 83.2(2) no
N(2) Ru(1) N(4) C(20) -98.8(2) no
N(2) Ru(1) C(35) C(34) 23.2(2) no
N(2) Ru(1) C(35) C(36) -149.6(2) no
N(2) C(6) C(5) C(4) -179.5(3) no
N(2) C(6) C(7) C(8) -1.3(5) no
N(2) C(10) C(9) C(8) -0.8(5) no
N(3) Ru(1) P(1) C(21) -85.2(1) no
N(3) Ru(1) P(1) C(27) 34.4(1) no
N(3) Ru(1) P(1) C(38) 156.6(1) no
N(3) Ru(1) N(1) C(1) -100.6(3) no
N(3) Ru(1) N(1) C(5) 88.5(2) no
N(3) Ru(1) N(2) C(6) -112.0(2) no
N(3) Ru(1) N(2) C(10) 69.7(2) no
N(3) Ru(1) N(4) C(16) 0.3(2) no
N(3) Ru(1) N(4) C(20) 178.3(2) no
N(3) Ru(1) C(35) C(34) -25.2(7) no
N(3) Ru(1) C(35) C(36) 162.0(5) no
N(3) C(11) C(12) C(13) -0.7(5) no
N(3) C(15) C(14) C(13) 0.8(6) no
N(3) C(15) C(16) N(4) 5.9(4) no
N(3) C(15) C(16) C(17) -173.9(3) no
N(4) Ru(1) P(1) C(21) -8.4(1) no
N(4) Ru(1) P(1) C(27) 111.3(1) no
N(4) Ru(1) P(1) C(38) -126.5(1) no
N(4) Ru(1) N(1) C(1) 171.4(6) no
N(4) Ru(1) N(1) C(5) 0.6(8) no
N(4) Ru(1) N(2) C(6) 171.6(2) no
N(4) Ru(1) N(2) C(10) -6.8(2) no
N(4) Ru(1) N(3) C(11) 174.0(2) no
N(4) Ru(1) N(3) C(15) 3.0(2) no
N(4) Ru(1) C(35) C(34) -71.1(2) no
N(4) Ru(1) C(35) C(36) 116.1(2) no
N(4) C(16) C(15) C(14) -171.7(3) no
N(4) C(16) C(17) C(18) 0.3(4) no
N(4) C(20) C(19) C(18) -0.5(5) no
C(1) N(1) Ru(1) C(35) 87.4(3) no
C(1) N(1) C(5) C(4) 1.1(4) no
C(1) N(1) C(5) C(6) -178.6(3) no
C(1) C(2) C(3) C(4) 1.1(5) no
C(2) C(1) N(1) C(5) -0.1(5) no
C(2) C(3) C(4) C(5) -0.1(6) no
C(3) C(4) C(5) C(6) 178.7(3) no
C(4) C(5) C(6) C(7) 1.7(5) no
C(5) N(1) Ru(1) C(35) -83.5(2) no
C(5) C(6) N(2) C(10) -175.3(3) no
C(5) C(6) C(7) C(8) 177.4(3) no
C(6) N(2) Ru(1) C(35) 75.2(2) no
C(6) N(2) C(10) C(9) -2.5(5) no
C(6) C(7) C(8) C(9) -2.0(5) no
C(7) C(6) N(2) C(10) 3.5(4) no
C(7) C(8) C(9) C(10) 3.1(5) no
C(10) N(2) Ru(1) C(35) -103.1(2) no
C(11) N(3) Ru(1) C(35) 127.0(6) no
C(11) N(3) C(15) C(14) 0.2(4) no
C(11) N(3) C(15) C(16) -177.5(2) no
C(11) C(12) C(13) C(14) 1.8(6) no
C(12) C(11) N(3) C(15) -0.3(4) no
C(12) C(13) C(14) C(15) -1.8(6) no
C(13) C(14) C(15) C(16) 178.3(3) no
C(14) C(15) C(16) C(17) 8.4(5) no
C(15) N(3) Ru(1) C(35) -44.0(7) no
C(15) C(16) N(4) C(20) 178.5(2) no
C(15) C(16) C(17) C(18) -179.8(3) no
C(16) N(4) Ru(1) C(35) 173.2(2) no
C(16) N(4) C(20) C(19) 1.7(4) no
C(16) C(17) C(18) C(19) 0.9(5) no
C(17) C(16) N(4) C(20) -1.6(4) no
C(17) C(18) C(19) C(20) -0.8(5) no
C(20) N(4) Ru(1) C(35) -8.8(2) no
C(21) P(1) Ru(1) C(35) 87.9(1) no
C(21) P(1) C(27) C(28) 148.6(2) no
C(21) P(1) C(27) C(32) -32.6(2) no
C(21) P(1) C(38) C(37) -100.2(2) no
C(21) P(1) C(38) C(39) 75.2(3) no
C(21) C(22) C(23) C(24) -0.2(5) no
C(21) C(26) C(25) C(24) 0.8(5) no
C(22) C(21) P(1) C(27) 134.1(2) no
C(22) C(21) P(1) C(38) 28.4(3) no
C(22) C(21) C(26) C(25) -1.2(4) no
C(22) C(23) C(24) C(25) -0.2(6) no
C(23) C(22) C(21) C(26) 0.8(5) no
C(23) C(24) C(25) C(26) -0.2(5) no
C(26) C(21) P(1) C(27) -52.3(2) no
C(26) C(21) P(1) C(38) -158.1(2) no
C(27) P(1) Ru(1) C(35) -152.4(1) no
C(27) P(1) C(38) C(37) 155.6(2) no
C(27) P(1) C(38) C(39) -28.9(3) no
C(27) C(28) C(29) C(30) -1.1(4) no
C(27) C(32) C(31) C(30) -0.6(5) no
C(28) C(27) P(1) C(38) -105.9(2) no
C(28) C(27) C(32) C(31) 0.3(4) no
C(28) C(29) C(30) C(31) 0.8(5) no
C(29) C(28) C(27) C(32) 0.6(4) no
C(29) C(30) C(31) C(32) 0.1(5) no
C(32) C(27) P(1) C(38) 72.9(2) no
C(33) S(1) C(36) C(35) 0.0(2) no
C(33) S(1) C(36) C(37) -176.9(2) no
C(33) C(34) C(35) C(36) 0.1(4) no
C(34) C(33) S(1) C(36) 0.0(3) no
C(34) C(35) C(36) C(37) 176.5(3) no
C(35) Ru(1) P(1) C(38) -30.2(1) no
C(35) C(36) C(37) C(38) -10.5(5) no
C(36) C(37) S(2) C(40) 176.4(2) no
C(36) C(37) C(38) C(39) -176.5(3) no
C(37) S(2) C(40) C(39) 0.9(2) no
C(37) S(2) C(40) C(41) -178.1(2) no
C(37) C(38) C(39) C(40) 0.3(4) no
C(38) C(37) S(2) C(40) -0.8(2) no
C(38) C(39) C(40) C(41) 178.1(3) no
C(39) C(40) C(41) C(42) 163.9(3) no
C(40) C(41) S(3) C(44) -179.8(3) no
C(40) C(41) C(42) C(43) 179.6(3) no
C(41) S(3) C(44) C(43) 0.7(3) no
C(41) C(42) C(43) C(44) -0.2(5) no
C(42) C(41) S(3) C(44) -0.8(3) no
